data_4025210
loop_
_publ_author_name
'Xiang-Ying Tang'
'Min Shi'

_publ_section_title
;
 A Synthetic Protocol of Trans-Substituted Cyclopentenes via the
 Ring-Opening Rearrangement of MCP Alkenyl Derivatives
;
_journal_name_full 'Journal of Organic Chemistry'
_journal_page_first 902
_journal_page_last 905
_journal_paper_doi 10.1021/jo902512q
_journal_volume 75
_journal_year 2010
_chemical_formula_sum 'C25 H19 Br O'
_chemical_formula_weight 415.31
_chemical_name_systematic
; 
 ? 
;
_space_group_IT_number 14
_symmetry_cell_setting monoclinic
_symmetry_space_group_name_Hall '-P 2ybc'
_symmetry_space_group_name_H-M 'P 1 21/c 1'
_atom_sites_solution_hydrogens geom
_atom_sites_solution_primary direct
_atom_sites_solution_secondary difmap
_audit_creation_method SHELXL-97
_cell_angle_alpha 90.00
_cell_angle_beta 94.721(3)
_cell_angle_gamma 90.00
_cell_formula_units_Z 4
_cell_length_a 6.3664(10)
_cell_length_b 8.9574(14)
_cell_length_c 34.323(5)
_cell_measurement_reflns_used 2020
_cell_measurement_temperature 293(2)
_cell_measurement_theta_max 46.672
_cell_measurement_theta_min 4.763
_cell_volume 1950.7(5)
_computing_cell_refinement 'Bruker SMART'
_computing_data_collection 'Bruker SMART'
_computing_data_reduction 'Bruker SHELXTL'
_computing_molecular_graphics 'Bruker SHELXTL'
_computing_publication_material 'Bruker SHELXTL'
_computing_structure_refinement 'SHELXL-97 (Sheldrick, 1997)'
_computing_structure_solution 'SHELXS-97 (Sheldrick, 1990)'
_diffrn_ambient_temperature 293(2)
_diffrn_measured_fraction_theta_full 0.994
_diffrn_measured_fraction_theta_max 0.994
_diffrn_measurement_device_type 'CCD area detector'
_diffrn_measurement_method 'phi and omega scans'
_diffrn_radiation_monochromator graphite
_diffrn_radiation_source 'fine-focus sealed tube'
_diffrn_radiation_type MoK\a
_diffrn_radiation_wavelength 0.71073
_diffrn_reflns_av_R_equivalents 0.0618
_diffrn_reflns_av_sigmaI/netI 0.0832
_diffrn_reflns_limit_h_max 8
_diffrn_reflns_limit_h_min -8
_diffrn_reflns_limit_k_max 10
_diffrn_reflns_limit_k_min -11
_diffrn_reflns_limit_l_max 43
_diffrn_reflns_limit_l_min -33
_diffrn_reflns_number 11173
_diffrn_reflns_theta_full 27.00
_diffrn_reflns_theta_max 27.00
_diffrn_reflns_theta_min 1.19
_exptl_absorpt_coefficient_mu 2.119
_exptl_absorpt_correction_T_max 1.0000
_exptl_absorpt_correction_T_min 0.5379
_exptl_absorpt_correction_type empirical
_exptl_absorpt_process_details sadabs
_exptl_crystal_colour colorless
_exptl_crystal_density_diffrn 1.414
_exptl_crystal_density_method 'not measured'
_exptl_crystal_description prismatic
_exptl_crystal_F_000 848
_exptl_crystal_size_max 0.397
_exptl_crystal_size_mid 0.269
_exptl_crystal_size_min 0.172
_refine_diff_density_max 0.427
_refine_diff_density_min -0.426
_refine_diff_density_rms 0.063
_refine_ls_extinction_method none
_refine_ls_goodness_of_fit_ref 0.802
_refine_ls_hydrogen_treatment constr
_refine_ls_matrix_type full
_refine_ls_number_parameters 244
_refine_ls_number_reflns 4226
_refine_ls_number_restraints 0
_refine_ls_restrained_S_all 0.802
_refine_ls_R_factor_all 0.1044
_refine_ls_R_factor_gt 0.0461
_refine_ls_shift/su_max 0.004
_refine_ls_shift/su_mean 0.000
_refine_ls_structure_factor_coef Fsqd
_refine_ls_weighting_details 'calc w=1/[\s^2^(Fo^2^)+(0.0689P)^2^+0.0000P] where P=(Fo^2^+2Fc^2^)/3'
_refine_ls_weighting_scheme calc
_refine_ls_wR_factor_gt 0.1036
_refine_ls_wR_factor_ref 0.1325
_reflns_number_gt 1933
_reflns_number_total 4226
_reflns_threshold_expression >2sigma(I)
_cod_data_source_file jo902512q_si_001.cif
_cod_data_source_block cd29525
_cod_depositor_comments
;
The following automatic conversions were performed:

'_symmetry_cell_setting' value 'Monoclinic' changed to 'monoclinic'
according to the built-in table from CIF Core dictionary named
'cif_core.dic' version 2.4.1 from 2010-06-29.

Automatic conversion script
Id: cif_fix_values 1646 2011-03-28 12:23:43Z adriana 
;
_cod_database_code 4025210

loop_
_symmetry_equiv_pos_as_xyz
'x, y, z'
'-x, y+1/2, -z+1/2'
'-x, -y, -z'
'x, -y-1/2, z-1/2'

loop_
_atom_site_label
_atom_site_type_symbol
_atom_site_fract_x
_atom_site_fract_y
_atom_site_fract_z
_atom_site_U_iso_or_equiv
_atom_site_adp_type
_atom_site_occupancy
_atom_site_symmetry_multiplicity
_atom_site_calc_flag
_atom_site_refinement_flags
_atom_site_disorder_assembly
_atom_site_disorder_group
Br Br 0.39077(8) 0.22479(6) 1.042834(13) 0.0906(2) Uani 1 1 d . . .
O1 O 1.1154(4) 0.1837(3) 0.90827(8) 0.0709(7) Uani 1 1 d . . .
C1 C 1.0844(5) 0.3852(4) 0.84527(9) 0.0459(8) Uani 1 1 d . . .
H1 H 1.1570 0.2886 0.8468 0.055 Uiso 1 1 calc R . .
C2 C 1.2463(6) 0.5089(4) 0.85293(11) 0.0552(9) Uani 1 1 d . . .
C3 C 1.1755(7) 0.5978(4) 0.88436(11) 0.0694(11) Uani 1 1 d . . .
H3 H 1.2405 0.6858 0.8932 0.083 Uiso 1 1 calc R . .
C4 C 1.0097(7) 0.5408(4) 0.89905(11) 0.0684(11) Uani 1 1 d . . .
H4 H 0.9418 0.5843 0.9192 0.082 Uiso 1 1 calc R . .
C5 C 0.9428(5) 0.3974(4) 0.87957(9) 0.0499(9) Uani 1 1 d . . .
H5 H 0.7946 0.4038 0.8695 0.060 Uiso 1 1 calc R . .
C6 C 0.9714(6) 0.2718(4) 0.90908(10) 0.0513(9) Uani 1 1 d . . .
C7 C 0.8262(6) 0.2663(4) 0.94101(10) 0.0506(9) Uani 1 1 d . . .
C8 C 0.8861(7) 0.1833(5) 0.97409(11) 0.0724(12) Uani 1 1 d . . .
H8 H 1.0149 0.1337 0.9759 0.087 Uiso 1 1 calc R . .
C9 C 0.7582(7) 0.1731(5) 1.00421(11) 0.0773(12) Uani 1 1 d . . .
H9 H 0.8007 0.1178 1.0264 0.093 Uiso 1 1 calc R . .
C10 C 0.5671(6) 0.2449(4) 1.00142(11) 0.0640(11) Uani 1 1 d . . .
C11 C 0.5023(6) 0.3255(5) 0.96895(11) 0.0657(11) Uani 1 1 d . . .
H11 H 0.3718 0.3728 0.9671 0.079 Uiso 1 1 calc R . .
C12 C 0.6331(6) 0.3359(4) 0.93891(10) 0.0616(10) Uani 1 1 d . . .
H12 H 0.5897 0.3912 0.9168 0.074 Uiso 1 1 calc R . .
C13 C 0.9537(5) 0.3961(3) 0.80607(9) 0.0431(8) Uani 1 1 d . . .
C14 C 0.9580(5) 0.5174(4) 0.78140(10) 0.0480(8) Uani 1 1 d . . .
H14 H 1.0508 0.5955 0.7878 0.058 Uiso 1 1 calc R . .
C15 C 0.8272(5) 0.5248(3) 0.74746(9) 0.0476(8) Uani 1 1 d . . .
H15 H 0.8344 0.6077 0.7313 0.057 Uiso 1 1 calc R . .
C16 C 0.6863(5) 0.4131(3) 0.73683(9) 0.0423(8) Uani 1 1 d . . .
C17 C 0.6851(5) 0.2890(3) 0.76102(10) 0.0494(9) Uani 1 1 d . . .
H17 H 0.5948 0.2099 0.7542 0.059 Uiso 1 1 calc R . .
C18 C 0.8159(6) 0.2812(4) 0.79505(10) 0.0500(9) Uani 1 1 d . . .
H18 H 0.8114 0.1972 0.8109 0.060 Uiso 1 1 calc R . .
C19 C 0.5391(5) 0.4241(3) 0.70103(9) 0.0431(8) Uani 1 1 d . . .
C20 C 0.6005(6) 0.4876(4) 0.66698(10) 0.0524(9) Uani 1 1 d . . .
H20 H 0.7367 0.5247 0.6665 0.063 Uiso 1 1 calc R . .
C21 C 0.4642(7) 0.4970(4) 0.63377(10) 0.0631(10) Uani 1 1 d . . .
H21 H 0.5081 0.5409 0.6113 0.076 Uiso 1 1 calc R . .
C22 C 0.2637(7) 0.4416(4) 0.63401(11) 0.0653(11) Uani 1 1 d . . .
H22 H 0.1720 0.4464 0.6115 0.078 Uiso 1 1 calc R . .
C23 C 0.1978(6) 0.3785(4) 0.66763(12) 0.0613(10) Uani 1 1 d . . .
H23 H 0.0617 0.3410 0.6679 0.074 Uiso 1 1 calc R . .
C24 C 0.3350(6) 0.3715(4) 0.70081(10) 0.0531(9) Uani 1 1 d . . .
H24 H 0.2893 0.3304 0.7235 0.064 Uiso 1 1 calc R . .
C25 C 1.4183(6) 0.5309(5) 0.83476(13) 0.0755(12) Uani 1 1 d . . .
H25A H 1.5074 0.6102 0.8420 0.091 Uiso 1 1 calc R . .
H25B H 1.4505 0.4671 0.8147 0.091 Uiso 1 1 calc R . .

loop_
_atom_site_aniso_label
_atom_site_aniso_U_11
_atom_site_aniso_U_22
_atom_site_aniso_U_33
_atom_site_aniso_U_23
_atom_site_aniso_U_13
_atom_site_aniso_U_12
Br 0.1035(4) 0.1170(4) 0.0538(3) 0.0051(2) 0.0221(2) -0.0152(3)
O1 0.0726(18) 0.0746(17) 0.0659(18) 0.0167(14) 0.0076(14) 0.0294(15)
C1 0.047(2) 0.0487(19) 0.0420(19) 0.0008(16) 0.0059(16) 0.0121(17)
C2 0.048(2) 0.062(2) 0.054(2) 0.0111(19) -0.0062(18) 0.0061(19)
C3 0.093(3) 0.051(2) 0.063(3) -0.002(2) -0.002(2) -0.006(2)
C4 0.094(3) 0.056(2) 0.058(3) -0.002(2) 0.020(2) 0.012(2)
C5 0.046(2) 0.061(2) 0.0423(19) 0.0069(17) 0.0032(16) 0.0095(17)
C6 0.052(2) 0.058(2) 0.041(2) 0.0006(17) -0.0064(17) 0.0004(19)
C7 0.053(2) 0.060(2) 0.038(2) 0.0043(17) -0.0028(16) 0.0021(18)
C8 0.081(3) 0.083(3) 0.052(3) 0.014(2) 0.003(2) 0.025(2)
C9 0.099(4) 0.088(3) 0.046(2) 0.022(2) 0.010(2) 0.020(3)
C10 0.070(3) 0.083(3) 0.040(2) 0.003(2) 0.0065(19) -0.012(2)
C11 0.053(2) 0.096(3) 0.047(2) 0.007(2) 0.0005(19) 0.002(2)
C12 0.061(3) 0.083(3) 0.039(2) 0.015(2) -0.0048(18) 0.004(2)
C13 0.047(2) 0.0434(19) 0.0396(19) -0.0016(16) 0.0090(15) 0.0090(16)
C14 0.052(2) 0.047(2) 0.045(2) 0.0014(17) 0.0014(17) -0.0037(17)
C15 0.058(2) 0.0431(18) 0.042(2) 0.0053(16) 0.0061(16) -0.0049(17)
C16 0.047(2) 0.0434(19) 0.0371(18) -0.0023(15) 0.0082(15) 0.0022(16)
C17 0.058(2) 0.0429(19) 0.047(2) -0.0021(16) 0.0038(18) -0.0072(17)
C18 0.060(2) 0.0408(19) 0.050(2) 0.0057(16) 0.0082(18) 0.0026(18)
C19 0.055(2) 0.0349(17) 0.0398(19) -0.0050(15) 0.0056(16) 0.0035(16)
C20 0.062(2) 0.052(2) 0.043(2) -0.0035(17) 0.0063(18) 0.0021(18)
C21 0.086(3) 0.066(2) 0.037(2) 0.0017(18) 0.003(2) 0.003(2)
C22 0.083(3) 0.062(2) 0.048(2) -0.011(2) -0.016(2) 0.013(2)
C23 0.058(2) 0.057(2) 0.068(3) -0.012(2) -0.004(2) 0.0020(19)
C24 0.059(2) 0.050(2) 0.050(2) -0.0057(17) 0.0045(18) -0.0020(18)
C25 0.054(3) 0.086(3) 0.086(3) 0.013(2) -0.001(2) -0.003(2)

loop_
_atom_type_symbol
_atom_type_description
_atom_type_scat_dispersion_real
_atom_type_scat_dispersion_imag
_atom_type_scat_source
C C 0.0033 0.0016 'International Tables Vol C Tables 4.2.6.8 and 6.1.1.4'
H H 0.0000 0.0000 'International Tables Vol C Tables 4.2.6.8 and 6.1.1.4'
O O 0.0106 0.0060 'International Tables Vol C Tables 4.2.6.8 and 6.1.1.4'
Br Br -0.2901 2.4595 'International Tables Vol C Tables 4.2.6.8 and 6.1.1.4'

loop_
_geom_angle_atom_site_label_1
_geom_angle_atom_site_label_2
_geom_angle_atom_site_label_3
_geom_angle
_geom_angle_site_symmetry_1
_geom_angle_site_symmetry_3
_geom_angle_publ_flag
C2 C1 C13 114.7(3) . . ?
C2 C1 C5 104.2(3) . . ?
C13 C1 C5 110.9(2) . . ?
C2 C1 H1 108.9 . . ?
C13 C1 H1 108.9 . . ?
C5 C1 H1 108.9 . . ?
C25 C2 C3 126.5(4) . . ?
C25 C2 C1 127.1(4) . . ?
C3 C2 C1 106.4(3) . . ?
C4 C3 C2 112.6(4) . . ?
C4 C3 H3 123.7 . . ?
C2 C3 H3 123.7 . . ?
C3 C4 C5 111.8(4) . . ?
C3 C4 H4 124.1 . . ?
C5 C4 H4 124.1 . . ?
C4 C5 C6 109.0(3) . . ?
C4 C5 C1 103.9(3) . . ?
C6 C5 C1 114.3(3) . . ?
C4 C5 H5 109.8 . . ?
C6 C5 H5 109.8 . . ?
C1 C5 H5 109.8 . . ?
O1 C6 C7 120.7(3) . . ?
O1 C6 C5 121.2(3) . . ?
C7 C6 C5 117.9(3) . . ?
C12 C7 C8 118.1(3) . . ?
C12 C7 C6 123.5(3) . . ?
C8 C7 C6 118.4(3) . . ?
C9 C8 C7 120.9(4) . . ?
C9 C8 H8 119.5 . . ?
C7 C8 H8 119.5 . . ?
C8 C9 C10 119.6(4) . . ?
C8 C9 H9 120.2 . . ?
C10 C9 H9 120.2 . . ?
C11 C10 C9 120.8(4) . . ?
C11 C10 Br 120.4(3) . . ?
C9 C10 Br 118.7(3) . . ?
C10 C11 C12 119.0(4) . . ?
C10 C11 H11 120.5 . . ?
C12 C11 H11 120.5 . . ?
C7 C12 C11 121.5(3) . . ?
C7 C12 H12 119.3 . . ?
C11 C12 H12 119.3 . . ?
C14 C13 C18 117.5(3) . . ?
C14 C13 C1 123.7(3) . . ?
C18 C13 C1 118.7(3) . . ?
C15 C14 C13 121.1(3) . . ?
C15 C14 H14 119.5 . . ?
C13 C14 H14 119.5 . . ?
C16 C15 C14 121.7(3) . . ?
C16 C15 H15 119.1 . . ?
C14 C15 H15 119.1 . . ?
C15 C16 C17 117.4(3) . . ?
C15 C16 C19 121.7(3) . . ?
C17 C16 C19 120.9(3) . . ?
C18 C17 C16 121.0(3) . . ?
C18 C17 H17 119.5 . . ?
C16 C17 H17 119.5 . . ?
C17 C18 C13 121.2(3) . . ?
C17 C18 H18 119.4 . . ?
C13 C18 H18 119.4 . . ?
C24 C19 C20 117.8(3) . . ?
C24 C19 C16 120.7(3) . . ?
C20 C19 C16 121.5(3) . . ?
C21 C20 C19 121.4(4) . . ?
C21 C20 H20 119.3 . . ?
C19 C20 H20 119.3 . . ?
C22 C21 C20 119.8(4) . . ?
C22 C21 H21 120.1 . . ?
C20 C21 H21 120.1 . . ?
C21 C22 C23 120.0(4) . . ?
C21 C22 H22 120.0 . . ?
C23 C22 H22 120.0 . . ?
C24 C23 C22 119.6(4) . . ?
C24 C23 H23 120.2 . . ?
C22 C23 H23 120.2 . . ?
C23 C24 C19 121.3(3) . . ?
C23 C24 H24 119.3 . . ?
C19 C24 H24 119.3 . . ?
C2 C25 H25A 120.0 . . ?
C2 C25 H25B 120.0 . . ?
H25A C25 H25B 120.0 . . ?

loop_
_geom_bond_atom_site_label_1
_geom_bond_atom_site_label_2
_geom_bond_distance
_geom_bond_site_symmetry_2
_geom_bond_publ_flag
Br C10 1.891(4) . ?
O1 C6 1.212(4) . ?
C1 C2 1.522(5) . ?
C1 C13 1.526(4) . ?
C1 C5 1.545(4) . ?
C1 H1 0.9800 . ?
C2 C25 1.319(5) . ?
C2 C3 1.442(5) . ?
C3 C4 1.311(5) . ?
C3 H3 0.9300 . ?
C4 C5 1.494(5) . ?
C4 H4 0.9300 . ?
C5 C6 1.515(5) . ?
C5 H5 0.9800 . ?
C6 C7 1.492(5) . ?
C7 C12 1.375(5) . ?
C7 C8 1.384(5) . ?
C8 C9 1.371(5) . ?
C8 H8 0.9300 . ?
C9 C10 1.373(5) . ?
C9 H9 0.9300 . ?
C10 C11 1.363(5) . ?
C11 C12 1.381(5) . ?
C11 H11 0.9300 . ?
C12 H12 0.9300 . ?
C13 C14 1.379(4) . ?
C13 C18 1.385(4) . ?
C14 C15 1.377(4) . ?
C14 H14 0.9300 . ?
C15 C16 1.373(4) . ?
C15 H15 0.9300 . ?
C16 C17 1.388(4) . ?
C16 C19 1.486(4) . ?
C17 C18 1.379(5) . ?
C17 H17 0.9300 . ?
C18 H18 0.9300 . ?
C19 C24 1.382(4) . ?
C19 C20 1.384(4) . ?
C20 C21 1.377(5) . ?
C20 H20 0.9300 . ?
C21 C22 1.370(5) . ?
C21 H21 0.9300 . ?
C22 C23 1.380(5) . ?
C22 H22 0.9300 . ?
C23 C24 1.379(5) . ?
C23 H23 0.9300 . ?
C24 H24 0.9300 . ?
C25 H25A 0.9300 . ?
C25 H25B 0.9300 . ?

loop_
_geom_torsion_atom_site_label_1
_geom_torsion_atom_site_label_2
_geom_torsion_atom_site_label_3
_geom_torsion_atom_site_label_4
_geom_torsion
_geom_torsion_site_symmetry_1
_geom_torsion_site_symmetry_2
_geom_torsion_site_symmetry_3
_geom_torsion_site_symmetry_4
_geom_torsion_publ_flag
C13 C1 C2 C25 -68.5(4) . . . . ?
C5 C1 C2 C25 170.0(3) . . . . ?
C13 C1 C2 C3 111.9(3) . . . . ?
C5 C1 C2 C3 -9.6(3) . . . . ?
C25 C2 C3 C4 -174.0(4) . . . . ?
C1 C2 C3 C4 5.6(4) . . . . ?
C2 C3 C4 C5 1.2(5) . . . . ?
C3 C4 C5 C6 114.9(4) . . . . ?
C3 C4 C5 C1 -7.3(4) . . . . ?
C2 C1 C5 C4 10.0(3) . . . . ?
C13 C1 C5 C4 -114.0(3) . . . . ?
C2 C1 C5 C6 -108.6(3) . . . . ?
C13 C1 C5 C6 127.4(3) . . . . ?
C4 C5 C6 O1 -105.3(4) . . . . ?
C1 C5 C6 O1 10.3(5) . . . . ?
C4 C5 C6 C7 70.3(4) . . . . ?
C1 C5 C6 C7 -174.0(3) . . . . ?
O1 C6 C7 C12 -163.4(4) . . . . ?
C5 C6 C7 C12 20.9(5) . . . . ?
O1 C6 C7 C8 14.7(5) . . . . ?
C5 C6 C7 C8 -160.9(3) . . . . ?
C12 C7 C8 C9 -1.2(6) . . . . ?
C6 C7 C8 C9 -179.4(4) . . . . ?
C7 C8 C9 C10 0.7(7) . . . . ?
C8 C9 C10 C11 0.4(6) . . . . ?
C8 C9 C10 Br 178.4(3) . . . . ?
C9 C10 C11 C12 -0.9(6) . . . . ?
Br C10 C11 C12 -178.9(3) . . . . ?
C8 C7 C12 C11 0.7(6) . . . . ?
C6 C7 C12 C11 178.8(3) . . . . ?
C10 C11 C12 C7 0.3(6) . . . . ?
C2 C1 C13 C14 -8.5(4) . . . . ?
C5 C1 C13 C14 109.3(3) . . . . ?
C2 C1 C13 C18 174.2(3) . . . . ?
C5 C1 C13 C18 -68.0(4) . . . . ?
C18 C13 C14 C15 1.2(5) . . . . ?
C1 C13 C14 C15 -176.1(3) . . . . ?
C13 C14 C15 C16 0.5(5) . . . . ?
C14 C15 C16 C17 -2.1(5) . . . . ?
C14 C15 C16 C19 177.4(3) . . . . ?
C15 C16 C17 C18 2.1(5) . . . . ?
C19 C16 C17 C18 -177.4(3) . . . . ?
C16 C17 C18 C13 -0.5(5) . . . . ?
C14 C13 C18 C17 -1.1(5) . . . . ?
C1 C13 C18 C17 176.3(3) . . . . ?
C15 C16 C19 C24 -141.9(3) . . . . ?
C17 C16 C19 C24 37.6(4) . . . . ?
C15 C16 C19 C20 37.9(4) . . . . ?
C17 C16 C19 C20 -142.6(3) . . . . ?
C24 C19 C20 C21 -0.6(5) . . . . ?
C16 C19 C20 C21 179.6(3) . . . . ?
C19 C20 C21 C22 -0.6(5) . . . . ?
C20 C21 C22 C23 1.0(5) . . . . ?
C21 C22 C23 C24 -0.2(5) . . . . ?
C22 C23 C24 C19 -1.0(5) . . . . ?
C20 C19 C24 C23 1.4(5) . . . . ?
C16 C19 C24 C23 -178.8(3) . . . . ?
